data_9009720
loop_
_publ_author_name
'King, G. S. D.'
'Sengier-Roberts L'

_publ_section_title
;
 Drugmanite, Pb2(Fe0.78Al0.22)H(PO4)2(OH)2:
 Its crystal structure and place in the datolite group
 Note: anisoU's taken from ICSD
;
_journal_name_full 'Bulletin de Mineralogie'
_journal_page_first 431
_journal_page_last 437
_journal_volume 111
_journal_year 1988
_chemical_compound_source 'Richelle, Belgium'
_chemical_formula_sum 'Al0.22 Fe0.78 H O10 P2 Pb2'
_chemical_name_mineral Drugmanite
_space_group_IT_number 14
_symmetry_space_group_name_Hall '-P 2yab'
_symmetry_space_group_name_H-M 'P 1 21/a 1'
_cell_angle_alpha 90
_cell_angle_beta 90.41
_cell_angle_gamma 90
_cell_formula_units_Z 2
_cell_length_a 11.111
_cell_length_b 7.986
_cell_length_c 4.643
_cell_volume 411.974
_database_code_amcsd 0012089
_exptl_crystal_density_diffrn 5.537
_cod_original_formula_sum 'Pb2 (Fe.78 Al.22) P2 O10 H'
_cod_database_code 9009720

loop_
_space_group_symop_operation_xyz
x,y,z
1/2+x,1/2-y,z
1/2-x,1/2+y,-z
-x,-y,-z

loop_
_atom_site_aniso_label
_atom_site_aniso_U_11
_atom_site_aniso_U_22
_atom_site_aniso_U_33
_atom_site_aniso_U_12
_atom_site_aniso_U_13
_atom_site_aniso_U_23
Pb 0.00855 0.01789 0.01336 0.00298 0.00006 0.00000
Fe 0.00120 0.00600 0.00840 -0.00100 -0.00090 0.00110
Al 0.00120 0.00600 0.00840 -0.00100 -0.00090 0.00110
P 0.00700 0.01010 0.01030 -0.00130 -0.00070 -0.00010
O2 0.01150 0.01700 0.01130 -0.00280 0.00080 0.00440
O3 0.01280 0.02620 0.01510 0.00530 0.00110 0.00680
O4 0.00440 0.01600 0.02580 0.00280 -0.00460 -0.00540
O5 0.00630 0.01940 0.00970 -0.00630 -0.00750 0.00470
O-h1 0.01910 0.01160 0.01930 -0.00780 -0.00960 0.00720

loop_
_atom_site_label
_atom_site_fract_x
_atom_site_fract_y
_atom_site_fract_z
_atom_site_occupancy
_atom_site_U_iso_or_equiv
_atom_site_type_symbol
_atom_site_attached_hydrogens
Pb 0.31395 0.09643 -0.00835 1.00000 0.13300 Pb 0
Fe 0.50000 0.50000 0.00000 0.78000 0.05300 Fe 0
Al 0.50000 0.50000 0.00000 0.22000 0.05300 Al 0
P 0.60440 0.25670 0.48390 1.00000 0.09200 P 0
O2 0.50490 0.30090 0.27060 1.00000 0.13300 O 0
O3 0.72940 0.24330 0.34100 1.00000 0.18100 O 0
O4 0.61540 0.38510 0.73640 1.00000 0.15400 O 0
O5 0.35260 0.40660 0.83270 1.00000 0.11900 O 0
O-h1 0.57290 0.08410 0.62410 1.00000 0.16700 O 0
H 0.50000 0.00000 0.50000 1.00000 ? H 0

loop_
_cod_changelog_entry_id
_cod_changelog_entry_author
_cod_changelog_entry_date
_cod_changelog_entry_text
1
;cod-tools version 3.8.0
Id: cif_guess_AMCSD_atom_types 9581 2023-05-17 12:35:41Z saulius
;
2023-05-18T08:43:05+03:00
;Derived atom types and hydrogen counts
from atom names that follow the AMCSD naming convention
(Wat == water, O-H == hydroxyl).
;
2
;cod-tools version 3.10.1
Id: cif_fix_AMCSD_aniso_labels 10200 2024-08-01 14:09:44Z saulius
;
2024-08-02T12:21:23+03:00
;Changed the following '_atom_site_aniso_label' values:
'Oh1' -> 'O-h1'
;

loop_
_cod_related_entry_id
_cod_related_entry_database
_cod_related_entry_code
1 AMCSD 0012089
